data_9003442
loop_
_publ_author_name
'Gatta, G. D.'
'Ballaran, T. B.'
'Comodi, P.'
'Zanazzi, P. F.'

_publ_section_title
;Isothermal equation of state and compressional behavior of tetragonal
 edingtonite Sample at P = 4.611 GPa
;
_journal_name_full 'American Mineralogist'
_journal_page_first 633
_journal_page_last 639
_journal_volume 89
_journal_year 2004
_chemical_formula_sum 'Al1.96 Ba0.89 H7.68 O13.32 Si3.04'
_chemical_name_mineral Edingtonite
_space_group_IT_number 113
_symmetry_space_group_name_Hall 'P -4 2ab'
_symmetry_space_group_name_H-M 'P -4 21 m'
_cell_angle_alpha 90
_cell_angle_beta 90
_cell_angle_gamma 90
_cell_formula_units_Z 2
_cell_length_a 9.3466
_cell_length_b 9.3466
_cell_length_c 6.42705
_cell_volume 561.460
_database_code_amcsd 0003532
_diffrn_ambient_pressure 4.611e+06
_exptl_crystal_density_diffrn 2.847
_cod_original_formula_sum 'Ba.89 (Si3.04 Al1.96) O13.32 H7.68'
_cod_database_code 9003442

loop_
_space_group_symop_operation_xyz
x,y,z
1/2-y,1/2-x,z
y,-x,-z
1/2-x,1/2+y,-z
-x,-y,z
1/2+y,1/2+x,z
-y,x,-z
1/2+x,1/2-y,-z

loop_
_atom_site_label
_atom_site_fract_x
_atom_site_fract_y
_atom_site_fract_z
_atom_site_occupancy
_atom_site_U_iso_or_equiv
_atom_site_type_symbol
_atom_site_attached_hydrogens
Ba1 0.50000 0.00000 0.64515 0.89000 0.01287 Ba 0
SiT1 0.00000 0.00000 0.00000 0.60000 0.01700 Si 0
AlT1 0.00000 0.00000 0.00000 0.40000 0.01700 Al 0
SiT2 -0.17921 0.08614 0.38026 0.61000 0.01390 Si 0
AlT2 -0.17921 0.08614 0.38026 0.39000 0.01390 Al 0
O1 0.15880 0.34110 0.63030 1.00000 0.01530 O 0
O23 -0.05080 0.19090 0.45440 1.00000 0.02360 O 0
O45 -0.14800 0.02300 0.14380 1.00000 0.02030 O 0
Wat1 0.18510 0.31480 0.16130 0.74000 0.01060 O 2
Wat2 0.37570 0.12430 -0.01700 0.92000 0.04460 O 2

loop_
_cod_changelog_entry_id
_cod_changelog_entry_author
_cod_changelog_entry_date
_cod_changelog_entry_text
1
;cod-tools version 3.8.0
Id: cif_guess_AMCSD_atom_types 9581 2023-05-17 12:35:41Z saulius
;
2023-05-18T11:37:31+03:00
;Derived atom types and hydrogen counts
from atom names that follow the AMCSD naming convention
(Wat == water, O-H == hydroxyl).
;

loop_
_cod_related_entry_id
_cod_related_entry_database
_cod_related_entry_code
1 AMCSD 0003532
